data_1572464
loop_
_publ_author_name
'Cheng, Qianqian'
'De Bo, Guillaume'

_publ_section_title
;
 Mechanochemical generation of aryne.
;
_journal_issue 33
_journal_name_full 'Chemical science'
_journal_page_first 13181
_journal_page_last 13184
_journal_paper_doi 10.1039/d4sc03968h
_journal_volume 15
_journal_year 2024
_chemical_formula_moiety 'C15 H14 O2'
_chemical_formula_sum 'C15 H14 O2'
_chemical_formula_weight 226.26
_space_group_crystal_system monoclinic
_space_group_IT_number 14
_space_group_name_Hall '-P 2yn'
_space_group_name_H-M_alt 'P 1 21/n 1'
_atom_sites_solution_hydrogens geom
_atom_sites_solution_primary dual
_audit_creation_date 2023-03-27
_audit_creation_method
;
Olex2 1.5
(compiled 2023.03.06 svn.rbb2c1857 for OlexSys, GUI svn.r6748)
;
_audit_update_record
;
2023-09-18 deposited with the CCDC.	2024-07-25 downloaded from the CCDC.
;
_cell_angle_alpha 90
_cell_angle_beta 102.218(2)
_cell_angle_gamma 90
_cell_formula_units_Z 8
_cell_length_a 21.0807(4)
_cell_length_b 4.92885(12)
_cell_length_c 23.4456(5)
_cell_measurement_reflns_used 11742
_cell_measurement_temperature 99.97(13)
_cell_measurement_theta_max 75.8890
_cell_measurement_theta_min 2.5390
_cell_volume 2380.90(9)
_computing_cell_refinement 'CrysAlisPro 1.171.42.80a (Rigaku OD, 2023)'
_computing_data_collection 'CrysAlisPro 1.171.42.80a (Rigaku OD, 2023)'
_computing_data_reduction 'CrysAlisPro 1.171.42.80a (Rigaku OD, 2023)'
_computing_molecular_graphics 'Olex2 1.5 (Dolomanov et al., 2009)'
_computing_publication_material 'Olex2 1.5 (Dolomanov et al., 2009)'
_computing_structure_refinement 'SHELXL 2019/3 (Sheldrick, 2015)'
_computing_structure_solution 'SHELXT  (Sheldrick, 2015)'
_diffrn_ambient_environment N~2~
_diffrn_ambient_temperature 99.97(13)
_diffrn_detector 'Hybrid Pixel Array Detector'
_diffrn_detector_area_resol_mean 10.0000
_diffrn_measured_fraction_theta_full 1.000
_diffrn_measured_fraction_theta_max 0.981
_diffrn_measurement_details
;
List of Runs (angles in degrees, time in seconds):

  # Type    Start    End  Width  t~exp~   \w     \q     \k     \f   Frames
#--------------------------------------------------------------------------
  1  \w     43.00  87.00   1.00    1.00    --   46.08  12.00 -97.00   44
  2  \w    147.00 197.00   1.00    3.00    --  108.20  12.00 -97.00   50
  3  \w     47.00 118.00   1.00    3.00    --  108.20  12.00 -97.00   71
  4  \w    -40.00 -15.00   1.00    1.00    --   43.52  40.00   0.00   25
  5  \w     19.00  44.00   1.00    1.00    --   43.52  12.00 -97.00   25
  6  \w     52.00  77.00   1.00    1.00    --   43.52  40.00   0.00   25
  7  \w    -42.00  81.00   1.00    1.00    --   46.08  20.00   0.00  123
  8  \w    -41.00 -15.00   1.00    1.00    --   46.08  60.00   0.00   26
  9  \w    -42.00  29.00   1.00    1.00    --   46.08  30.00  90.00   71
 10  \w     88.00 134.00   1.00    1.00    --   46.08  20.00   0.00   46
 11  \w    -41.00   0.00   1.00    1.00    --   46.08  40.00  30.00   41
 12  \w    109.00 135.00   1.00    1.00    --   46.08  40.00  30.00   26
 13  \w    -39.00 135.00   1.00    1.00    --   46.08  60.00  60.00  174
 14  \w    110.00 135.00   1.00    1.00    --   46.08  12.00 -97.00   25
 15  \w     94.00 120.00   1.00    3.00    --  108.20  57.00  72.41   26
 16  \w    125.00 165.00   1.00    3.00    --  108.20  58.00 -50.02   40
 17  \w    168.00 193.00   1.00    3.00    --  108.20  57.00  72.41   25
 18  \w     65.00  93.00   1.00    3.00    --  108.20  57.00  72.41   28
 19  \w     20.00  51.00   1.00    3.00    --  108.20  57.00  72.41   31
 20  \w     19.00  45.00   1.00    3.00    --  108.20  58.00 -50.02   26
 21  \w     19.00  45.00   1.00    3.00    --  108.20  59.00  -1.36   26
 22  \w     21.00  48.00   1.00    3.00    --  108.20  60.00  41.39   27
 23  \w    118.00 144.00   1.00    3.00    --  108.20  60.00  25.14   26
 24  \w     19.00  78.00   1.00    3.00    --  108.20  56.00 -16.94   59
 25  \w    109.00 198.00   1.00    3.00    --  108.20  60.00  41.39   89
 26  \w     20.00  55.00   1.00    3.00    --  108.20  50.00  30.00   35
 27  \w     20.00  46.00   1.00    3.00    --  108.20  55.00  33.91   26
 28  \w     19.00 198.00   1.00    3.00    --  108.20  30.00-150.00  179
 29  \w     19.00  45.00   1.00    3.00    --  108.20  56.00  60.95   26
 30  \w     20.00 187.00   1.00    3.00    --  108.20  30.00 -60.00  167
 31  \w     67.00  93.00   1.00    3.00    --  108.20  50.00  10.14   26
 32  \w     19.00  68.00   1.00    3.00    --  108.20  59.00 -43.02   49
 33  \w     19.00  60.00   1.00    3.00    --  108.20  50.00   0.00   41
 34  \w    158.00 184.00   1.00    3.00    --  108.20  46.00  48.77   26
 35  \w     69.00  94.00   1.00    3.00    --  108.20  50.00 -60.00   25
 36  \w     68.00  94.00   1.00    3.00    --  108.20  60.00  25.14   26
 37  \w    113.00 139.00   1.00    3.00    --  108.20  60.00 -26.90   26
 38  \w     19.00  44.00   1.00    3.00    --  108.20  50.00 -60.00   25
 39  \w     19.00  44.00   1.00    3.00    --  108.20  60.00 -26.90   25
 40  \w     19.00  45.00   1.00    3.00    --  108.20  40.00 -60.00   26
 41  \w     19.00  66.00   1.00    3.00    --  108.20  46.00  48.77   47
 42  \w    143.00 168.00   1.00    3.00    --  108.20  60.00 -34.22   25
 43  \w     83.00 198.00   1.00    3.00    --  108.20  40.00  30.00  115
 44  \w     20.00  63.00   1.00    3.00    --  108.20  45.00 -47.17   43
 45  \w     20.00  75.00   1.00    3.00    --  108.20  41.00 -76.77   55
 46  \w    130.00 156.00   1.00    3.00    --  108.20  41.00 -76.77   26
 47  \w     20.00  45.00   1.00    3.00    --  108.20  60.00  25.14   25
 48  \w     19.00  45.00   1.00    3.00    --  108.20  54.00  12.71   26
 49  \w     21.00  53.00   1.00    3.00    --  108.20  50.00 -30.00   32
 50  \w     19.00  45.00   1.00    3.00    --  108.20  58.00  66.28   26
 51  \w     19.00  46.00   1.00    3.00    --  108.20  50.00  90.00   27
 52  \w    107.00 132.00   1.00    3.00    --  108.20  60.00 -34.22   25
 53  \w    171.00 196.00   1.00    3.00    --  108.20  59.00  50.48   25
 54  \w     19.00  45.00   1.00    3.00    --  108.20  59.00  50.48   26
 55  \w     30.00  55.00   1.00    3.00    --  108.20  49.00  55.18   25
 56  \w     19.00  89.00   1.00    3.00    --  108.20  52.00  60.56   70
 57  \w     19.00  70.00   1.00    3.00    --  108.20  51.00  20.37   51
 58  \w     19.00  45.00   1.00    3.00    --  108.20  55.00  45.11   26
 59  \w     19.00  45.00   1.00    3.00    --  108.20  50.00  10.14   26
 60  \w     19.00  45.00   1.00    3.00    --  108.20  60.00 -34.22   26
 61  \w     19.00  45.00   1.00    3.00    --  108.20  49.00  29.00   26
 62  \w     19.00  46.00   1.00    3.00    --  108.20  59.00   2.30   27
 63  \w    139.00 164.00   1.00    3.00    --  108.20  59.00  -1.36   25
;
_diffrn_measurement_device 'four-circle diffractometer'
_diffrn_measurement_device_type 'XtaLAB AFC11 (RINC): quarter-chi single'
_diffrn_measurement_method '\w scans'
_diffrn_orient_matrix_type 'CrysAlisPro convention (1999,Acta A55,543-557)'
_diffrn_orient_matrix_UB_11 -0.0544989000
_diffrn_orient_matrix_UB_12 0.0660326000
_diffrn_orient_matrix_UB_13 0.0324131000
_diffrn_orient_matrix_UB_21 0.0495998000
_diffrn_orient_matrix_UB_22 -0.0064661000
_diffrn_orient_matrix_UB_23 0.0586386000
_diffrn_orient_matrix_UB_31 0.0127977000
_diffrn_orient_matrix_UB_32 0.3053238000
_diffrn_orient_matrix_UB_33 -0.0057619000
_diffrn_radiation_monochromator mirror
_diffrn_radiation_probe x-ray
_diffrn_radiation_type 'Cu K\a'
_diffrn_radiation_wavelength 1.54184
_diffrn_reflns_av_R_equivalents 0.0793
_diffrn_reflns_av_unetI/netI 0.0553
_diffrn_reflns_Laue_measured_fraction_full 1.000
_diffrn_reflns_Laue_measured_fraction_max 0.981
_diffrn_reflns_limit_h_max 26
_diffrn_reflns_limit_h_min -25
_diffrn_reflns_limit_k_max 6
_diffrn_reflns_limit_k_min -5
_diffrn_reflns_limit_l_max 29
_diffrn_reflns_limit_l_min -29
_diffrn_reflns_number 38693
_diffrn_reflns_point_group_measured_fraction_full 1.000
_diffrn_reflns_point_group_measured_fraction_max 0.981
_diffrn_reflns_theta_full 67.684
_diffrn_reflns_theta_max 76.186
_diffrn_reflns_theta_min 2.563
_diffrn_source 'Rotating-anode X-ray tube (dual wavelength)'
_diffrn_source_type 'Rigaku (Cu) X-ray DW Source'
_exptl_absorpt_coefficient_mu 0.660
_exptl_absorpt_correction_T_max 1.00000
_exptl_absorpt_correction_T_min 0.77197
_exptl_absorpt_correction_type multi-scan
_exptl_absorpt_process_details
;
CrysAlisPro 1.171.42.80a (Rigaku Oxford Diffraction, 2023)
Empirical absorption correction using spherical harmonics,
implemented in SCALE3 ABSPACK scaling algorithm.
;
_exptl_crystal_colour 'clear colourless'
_exptl_crystal_colour_lustre clear
_exptl_crystal_colour_primary colourless
_exptl_crystal_density_diffrn 1.262
_exptl_crystal_description plate
_exptl_crystal_F_000 960
_exptl_crystal_recrystallization_method 'Re-crystallisation from solvent'
_exptl_crystal_size_max 0.342
_exptl_crystal_size_mid 0.118
_exptl_crystal_size_min 0.025
_refine_diff_density_max 0.274
_refine_diff_density_min -0.345
_refine_diff_density_rms 0.068
_refine_ls_extinction_method none
_refine_ls_goodness_of_fit_ref 1.047
_refine_ls_hydrogen_treatment constr
_refine_ls_matrix_type full
_refine_ls_number_parameters 309
_refine_ls_number_reflns 4891
_refine_ls_number_restraints 0
_refine_ls_restrained_S_all 1.047
_refine_ls_R_factor_all 0.0653
_refine_ls_R_factor_gt 0.0578
_refine_ls_shift/su_max 0.000
_refine_ls_shift/su_mean 0.000
_refine_ls_structure_factor_coef Fsqd
_refine_ls_weighting_details 'w=1/[\s^2^(Fo^2^)+(0.0761P)^2^+1.4906P] where P=(Fo^2^+2Fc^2^)/3'
_refine_ls_weighting_scheme calc
_refine_ls_wR_factor_gt 0.1532
_refine_ls_wR_factor_ref 0.1604
_reflns_Friedel_coverage 0.000
_reflns_number_gt 4198
_reflns_number_total 4891
_reflns_threshold_expression 'I > 2\s(I)'
_cod_data_source_file d4sc03968h2.cif
_cod_data_source_block s6277l
_cod_original_cell_volume 2380.91(9)
_cod_database_code 1572464
_shelx_shelxl_version_number 2019/3
_shelx_space_group_comment
;
The symmetry employed for this shelxl refinement is uniquely defined
by the following loop, which should always be used as a source of
symmetry information in preference to the above space-group names.
They are only intended as comments.
;
_shelx_estimated_absorpt_t_max 0.984
_shelx_estimated_absorpt_t_min 0.806
_olex2_refinement_description
;
1. Fixed Uiso
 At 1.2 times of:
  All C(H) groups, All C(H,H) groups
 At 1.5 times of:
  All O(H) groups
2.a Ternary CH refined with riding coordinates:
 C29(H29), C14(H14)
2.b Secondary CH2 refined with riding coordinates:
 C13(H13A,H13B), C7(H7A,H7B), C28(H28A,H28B), C22(H22A,H22B)
2.c Aromatic/amide H refined with riding coordinates:
 C9(H9), C24(H24), C11(H11), C25(H25), C10(H10), C26(H26), C3(H3), C1(H1),
 C4(H4), C5(H5), C2(H2A), C16(H16), C20(H20), C17(H17), C18(H18), C19(H19)
2.d Idealised tetrahedral OH refined as rotating group:
 O2(H2), O4(H4A)
;
_olex2_submission_special_instructions 'No special instructions were received'
_oxdiff_exptl_absorpt_empirical_details
;
Empirical correction (ABSPACK) includes:
- Absorption correction using spherical harmonics
- Frame scaling
;
_oxdiff_exptl_absorpt_empirical_full_max 2.853
_oxdiff_exptl_absorpt_empirical_full_min 0.610

loop_
_space_group_symop_operation_xyz
'x, y, z'
'-x+1/2, y+1/2, -z+1/2'
'-x, -y, -z'
'x-1/2, -y-1/2, z-1/2'

loop_
_atom_site_label
_atom_site_type_symbol
_atom_site_fract_x
_atom_site_fract_y
_atom_site_fract_z
_atom_site_U_iso_or_equiv
_atom_site_adp_type
_atom_site_occupancy
_atom_site_site_symmetry_order
_atom_site_calc_flag
_atom_site_refinement_flags_posn
_atom_site_refinement_flags_adp
_atom_site_refinement_flags_occupancy
_atom_site_disorder_assembly
_atom_site_disorder_group
O2 O 0.74304(6) 0.0274(3) 0.40315(6) 0.0291(3) Uani 1 1 d . . . . .
H2 H 0.725701 0.181619 0.399334 0.044 Uiso 1 1 calc R U . . .
O1 O 0.90565(6) 0.3074(3) 0.49858(5) 0.0317(3) Uani 1 1 d . . . . .
O3 O 0.58765(6) 0.7988(3) 0.48832(5) 0.0318(3) Uani 1 1 d . . . . .
O4 O 0.69001(6) 0.5237(3) 0.38043(6) 0.0331(3) Uani 1 1 d . . . . .
H4A H 0.701497 0.687041 0.384452 0.050 Uiso 1 1 calc R U . . .
C8 C 0.89638(8) 0.3655(4) 0.44062(8) 0.0268(4) Uani 1 1 d . . . . .
C30 C 0.58028(8) 0.7275(4) 0.38319(8) 0.0253(4) Uani 1 1 d . . . . .
C23 C 0.56196(8) 0.8490(4) 0.43097(7) 0.0255(4) Uani 1 1 d . . . . .
C29 C 0.62173(8) 0.5091(4) 0.36277(8) 0.0273(4) Uani 1 1 d . . . . .
H29 H 0.605899 0.324140 0.370417 0.033 Uiso 1 1 calc R U . . .
C15 C 0.85023(8) 0.2502(4) 0.39574(8) 0.0254(4) Uani 1 1 d . . . . .
C9 C 0.93723(8) 0.5623(4) 0.42423(8) 0.0308(4) Uani 1 1 d . . . . .
H9 H 0.968912 0.647584 0.453600 0.037 Uiso 1 1 calc R U . . .
C12 C 0.84607(8) 0.3284(4) 0.33798(8) 0.0281(4) Uani 1 1 d . . . . .
C24 C 0.51234(8) 1.0430(4) 0.41827(8) 0.0286(4) Uani 1 1 d . . . . .
H24 H 0.498892 1.133376 0.449494 0.034 Uiso 1 1 calc R U . . .
C14 C 0.79906(8) 0.0288(4) 0.37865(8) 0.0267(4) Uani 1 1 d . . . . .
H14 H 0.819978 -0.154306 0.382567 0.032 Uiso 1 1 calc R U . . .
C11 C 0.88666(9) 0.5198(4) 0.32110(8) 0.0309(4) Uani 1 1 d . . . . .
H11 H 0.883454 0.569111 0.281416 0.037 Uiso 1 1 calc R U . . .
C27 C 0.55019(8) 0.7986(4) 0.32637(8) 0.0279(4) Uani 1 1 d . . . . .
C6 C 0.88102(8) 0.0740(4) 0.57978(8) 0.0302(4) Uani 1 1 d . . . . .
C25 C 0.48234(8) 1.1066(4) 0.36125(8) 0.0309(4) Uani 1 1 d . . . . .
H25 H 0.448570 1.237827 0.354633 0.037 Uiso 1 1 calc R U . . .
C21 C 0.66154(9) 0.5755(4) 0.56478(8) 0.0304(4) Uani 1 1 d . . . . .
C10 C 0.93271(9) 0.6356(4) 0.36645(9) 0.0325(4) Uani 1 1 d . . . . .
H10 H 0.961693 0.768414 0.357330 0.039 Uiso 1 1 calc R U . . .
C26 C 0.50023(9) 0.9835(4) 0.31314(8) 0.0308(4) Uani 1 1 d . . . . .
H26 H 0.479348 1.024600 0.274090 0.037 Uiso 1 1 calc R U . . .
C13 C 0.79075(9) 0.1359(4) 0.31413(8) 0.0313(4) Uani 1 1 d . . . . .
H13A H 0.800853 -0.000070 0.286255 0.038 Uiso 1 1 calc R U . . .
H13B H 0.748727 0.226587 0.298689 0.038 Uiso 1 1 calc R U . . .
C3 C 0.91710(9) 0.0143(4) 0.70076(8) 0.0337(4) Uani 1 1 d . . . . .
H3 H 0.929389 -0.006082 0.741913 0.040 Uiso 1 1 calc R U . . .
C1 C 0.92573(9) -0.1222(4) 0.60430(8) 0.0329(4) Uani 1 1 d . . . . .
H1 H 0.944102 -0.237528 0.579616 0.039 Uiso 1 1 calc R U . . .
C7 C 0.86239(9) 0.1082(4) 0.51483(8) 0.0329(4) Uani 1 1 d . . . . .
H7A H 0.866532 -0.066619 0.495141 0.040 Uiso 1 1 calc R U . . .
H7B H 0.816840 0.170512 0.503167 0.040 Uiso 1 1 calc R U . . .
C4 C 0.87211(10) 0.2110(4) 0.67657(9) 0.0365(4) Uani 1 1 d . . . . .
H4 H 0.853768 0.326022 0.701328 0.044 Uiso 1 1 calc R U . . .
C5 C 0.85392(9) 0.2402(4) 0.61658(9) 0.0354(4) Uani 1 1 d . . . . .
H5 H 0.822854 0.373932 0.600380 0.042 Uiso 1 1 calc R U . . .
C28 C 0.59085(10) 0.6026(4) 0.29886(8) 0.0338(4) Uani 1 1 d . . . . .
H28A H 0.621737 0.691852 0.278384 0.041 Uiso 1 1 calc R U . . .
H28B H 0.565366 0.460372 0.274334 0.041 Uiso 1 1 calc R U . . .
C2 C 0.94395(9) -0.1522(4) 0.66429(9) 0.0344(4) Uani 1 1 d . . . . .
H2A H 0.974810 -0.286736 0.680501 0.041 Uiso 1 1 calc R U . . .
C22 C 0.63737(9) 0.5927(4) 0.50005(8) 0.0342(4) Uani 1 1 d . . . . .
H22A H 0.673465 0.640344 0.480913 0.041 Uiso 1 1 calc R U . . .
H22B H 0.619311 0.415577 0.484584 0.041 Uiso 1 1 calc R U . . .
C16 C 0.63573(9) 0.3867(4) 0.59785(9) 0.0358(4) Uani 1 1 d . . . . .
H16 H 0.602657 0.266041 0.579169 0.043 Uiso 1 1 calc R U . . .
C20 C 0.71053(10) 0.7483(4) 0.59280(9) 0.0357(4) Uani 1 1 d . . . . .
H20 H 0.728664 0.877128 0.570682 0.043 Uiso 1 1 calc R U . . .
C17 C 0.65803(10) 0.3738(5) 0.65793(9) 0.0398(5) Uani 1 1 d . . . . .
H17 H 0.639923 0.245717 0.680236 0.048 Uiso 1 1 calc R U . . .
C18 C 0.70654(10) 0.5472(5) 0.68530(9) 0.0389(5) Uani 1 1 d . . . . .
H18 H 0.721654 0.538373 0.726415 0.047 Uiso 1 1 calc R U . . .
C19 C 0.73318(10) 0.7339(5) 0.65292(9) 0.0404(5) Uani 1 1 d . . . . .
H19 H 0.766822 0.851829 0.671717 0.048 Uiso 1 1 calc R U . . .

loop_
_atom_site_aniso_label
_atom_site_aniso_U_11
_atom_site_aniso_U_22
_atom_site_aniso_U_33
_atom_site_aniso_U_23
_atom_site_aniso_U_13
_atom_site_aniso_U_12
O2 0.0188(6) 0.0291(7) 0.0390(7) 0.0000(5) 0.0056(5) 0.0001(5)
O1 0.0258(6) 0.0350(8) 0.0322(6) 0.0025(5) 0.0012(5) -0.0073(5)
O3 0.0278(6) 0.0379(8) 0.0294(6) 0.0003(5) 0.0057(5) 0.0090(5)
O4 0.0210(6) 0.0292(7) 0.0511(8) -0.0023(6) 0.0125(5) 0.0000(5)
C8 0.0197(8) 0.0272(9) 0.0330(9) 0.0006(7) 0.0040(6) 0.0011(6)
C30 0.0188(7) 0.0250(9) 0.0325(8) 0.0002(7) 0.0065(6) -0.0008(6)
C23 0.0183(7) 0.0289(9) 0.0299(8) 0.0007(7) 0.0067(6) -0.0006(6)
C29 0.0204(8) 0.0282(10) 0.0342(9) -0.0010(7) 0.0079(6) -0.0002(6)
C15 0.0186(7) 0.0241(9) 0.0335(9) -0.0011(7) 0.0056(6) 0.0017(6)
C9 0.0202(8) 0.0311(10) 0.0406(10) -0.0003(8) 0.0055(7) -0.0013(7)
C12 0.0267(8) 0.0254(9) 0.0331(9) -0.0033(7) 0.0085(7) 0.0022(7)
C24 0.0203(8) 0.0315(10) 0.0353(9) -0.0008(7) 0.0091(6) 0.0014(7)
C14 0.0188(7) 0.0278(9) 0.0330(9) -0.0009(7) 0.0042(6) -0.0001(6)
C11 0.0298(9) 0.0310(10) 0.0343(9) -0.0004(7) 0.0120(7) -0.0001(7)
C27 0.0262(8) 0.0260(10) 0.0319(9) -0.0010(7) 0.0071(6) -0.0014(7)
C6 0.0236(8) 0.0310(10) 0.0347(9) -0.0002(7) 0.0035(7) -0.0058(7)
C25 0.0202(8) 0.0292(10) 0.0428(10) 0.0015(8) 0.0059(7) 0.0036(7)
C21 0.0257(8) 0.0316(10) 0.0332(9) -0.0010(7) 0.0049(7) 0.0065(7)
C10 0.0255(8) 0.0308(10) 0.0436(10) -0.0003(8) 0.0130(7) -0.0020(7)
C26 0.0276(9) 0.0299(10) 0.0328(9) 0.0011(7) 0.0018(7) 0.0016(7)
C13 0.0298(9) 0.0329(11) 0.0303(9) -0.0024(7) 0.0038(7) -0.0013(7)
C3 0.0314(9) 0.0377(11) 0.0307(9) 0.0006(8) 0.0037(7) -0.0076(8)
C1 0.0290(9) 0.0327(11) 0.0372(10) -0.0007(8) 0.0074(7) -0.0005(7)
C7 0.0283(9) 0.0355(11) 0.0335(9) 0.0014(8) 0.0030(7) -0.0094(8)
C4 0.0355(10) 0.0368(11) 0.0381(10) -0.0031(8) 0.0095(8) -0.0012(8)
C5 0.0299(9) 0.0339(11) 0.0415(10) 0.0009(8) 0.0058(7) 0.0014(8)
C28 0.0388(10) 0.0324(11) 0.0322(9) -0.0006(7) 0.0118(7) 0.0041(8)
C2 0.0288(9) 0.0338(11) 0.0397(10) 0.0041(8) 0.0049(7) -0.0003(8)
C22 0.0304(9) 0.0361(11) 0.0347(10) -0.0018(8) 0.0038(7) 0.0106(8)
C16 0.0288(9) 0.0345(11) 0.0437(11) 0.0007(8) 0.0068(7) -0.0004(8)
C20 0.0345(10) 0.0352(11) 0.0370(10) 0.0011(8) 0.0065(7) -0.0022(8)
C17 0.0381(10) 0.0400(12) 0.0435(11) 0.0075(9) 0.0134(8) 0.0048(9)
C18 0.0409(11) 0.0440(13) 0.0308(9) 0.0017(8) 0.0053(8) 0.0113(9)
C19 0.0377(10) 0.0417(13) 0.0385(10) -0.0046(9) 0.0010(8) -0.0021(9)

loop_
_atom_type_symbol
_atom_type_description
_atom_type_scat_dispersion_real
_atom_type_scat_dispersion_imag
_atom_type_scat_source
C C 0.0181 0.0091 'International Tables Vol C Tables 4.2.6.8 and 6.1.1.4'
H H 0.0000 0.0000 'International Tables Vol C Tables 4.2.6.8 and 6.1.1.4'
O O 0.0492 0.0322 'International Tables Vol C Tables 4.2.6.8 and 6.1.1.4'

loop_
_geom_angle_atom_site_label_1
_geom_angle_atom_site_label_2
_geom_angle_atom_site_label_3
_geom_angle
_geom_angle_site_symmetry_1
_geom_angle_site_symmetry_3
_geom_angle_publ_flag
C14 O2 H2 109.5 . . ?
C8 O1 C7 116.15(13) . . ?
C23 O3 C22 115.91(14) . . ?
C29 O4 H4A 109.5 . . ?
O1 C8 C15 126.67(16) . . ?
O1 C8 C9 116.85(15) . . ?
C15 C8 C9 116.47(16) . . ?
C23 C30 C29 146.00(17) . . ?
C27 C30 C23 120.82(16) . . ?
C27 C30 C29 93.00(14) . . ?
O3 C23 C30 126.53(16) . . ?
O3 C23 C24 117.17(15) . . ?
C30 C23 C24 116.30(16) . . ?
O4 C29 C30 119.17(15) . . ?
O4 C29 H29 110.6 . . ?
O4 C29 C28 117.09(14) . . ?
C30 C29 H29 110.6 . . ?
C30 C29 C28 86.74(13) . . ?
C28 C29 H29 110.6 . . ?
C8 C15 C14 146.18(17) . . ?
C12 C15 C8 120.75(17) . . ?
C12 C15 C14 92.70(14) . . ?
C8 C9 H9 119.0 . . ?
C10 C9 C8 121.92(17) . . ?
C10 C9 H9 119.0 . . ?
C15 C12 C13 94.05(15) . . ?
C11 C12 C15 123.38(17) . . ?
C11 C12 C13 142.55(17) . . ?
C23 C24 H24 119.1 . . ?
C25 C24 C23 121.72(16) . . ?
C25 C24 H24 119.1 . . ?
O2 C14 C15 119.97(15) . . ?
O2 C14 H14 110.3 . . ?
O2 C14 C13 117.21(14) . . ?
C15 C14 H14 110.3 . . ?
C15 C14 C13 86.64(13) . . ?
C13 C14 H14 110.3 . . ?
C12 C11 H11 122.2 . . ?
C12 C11 C10 115.54(17) . . ?
C10 C11 H11 122.2 . . ?
C30 C27 C28 93.57(15) . . ?
C26 C27 C30 123.59(17) . . ?
C26 C27 C28 142.79(17) . . ?
C1 C6 C7 120.53(17) . . ?
C1 C6 C5 118.94(18) . . ?
C5 C6 C7 120.53(18) . . ?
C24 C25 H25 118.9 . . ?
C24 C25 C26 122.15(17) . . ?
C26 C25 H25 118.9 . . ?
C16 C21 C22 120.82(18) . . ?
C20 C21 C22 120.22(18) . . ?
C20 C21 C16 118.96(18) . . ?
C9 C10 C11 121.93(18) . . ?
C9 C10 H10 119.0 . . ?
C11 C10 H10 119.0 . . ?
C27 C26 C25 115.37(17) . . ?
C27 C26 H26 122.3 . . ?
C25 C26 H26 122.3 . . ?
C12 C13 C14 86.28(13) . . ?
C12 C13 H13A 114.3 . . ?
C12 C13 H13B 114.3 . . ?
C14 C13 H13A 114.3 . . ?
C14 C13 H13B 114.3 . . ?
H13A C13 H13B 111.4 . . ?
C4 C3 H3 120.2 . . ?
C2 C3 H3 120.2 . . ?
C2 C3 C4 119.52(18) . . ?
C6 C1 H1 119.6 . . ?
C2 C1 C6 120.87(18) . . ?
C2 C1 H1 119.6 . . ?
O1 C7 C6 107.46(14) . . ?
O1 C7 H7A 110.2 . . ?
O1 C7 H7B 110.2 . . ?
C6 C7 H7A 110.2 . . ?
C6 C7 H7B 110.2 . . ?
H7A C7 H7B 108.5 . . ?
C3 C4 H4 119.8 . . ?
C5 C4 C3 120.32(18) . . ?
C5 C4 H4 119.8 . . ?
C6 C5 H5 119.8 . . ?
C4 C5 C6 120.33(19) . . ?
C4 C5 H5 119.8 . . ?
C29 C28 H28A 114.2 . . ?
C29 C28 H28B 114.2 . . ?
C27 C28 C29 86.50(13) . . ?
C27 C28 H28A 114.2 . . ?
C27 C28 H28B 114.2 . . ?
H28A C28 H28B 111.4 . . ?
C3 C2 H2A 120.0 . . ?
C1 C2 C3 120.02(18) . . ?
C1 C2 H2A 120.0 . . ?
O3 C22 C21 108.08(14) . . ?
O3 C22 H22A 110.1 . . ?
O3 C22 H22B 110.1 . . ?
C21 C22 H22A 110.1 . . ?
C21 C22 H22B 110.1 . . ?
H22A C22 H22B 108.4 . . ?
C21 C16 H16 119.8 . . ?
C17 C16 C21 120.44(19) . . ?
C17 C16 H16 119.8 . . ?
C21 C20 H20 119.7 . . ?
C19 C20 C21 120.58(19) . . ?
C19 C20 H20 119.7 . . ?
C16 C17 H17 120.0 . . ?
C18 C17 C16 120.07(19) . . ?
C18 C17 H17 120.0 . . ?
C17 C18 H18 119.9 . . ?
C17 C18 C19 120.15(19) . . ?
C19 C18 H18 119.9 . . ?
C20 C19 H19 120.1 . . ?
C18 C19 C20 119.8(2) . . ?
C18 C19 H19 120.1 . . ?

loop_
_geom_bond_atom_site_label_1
_geom_bond_atom_site_label_2
_geom_bond_distance
_geom_bond_site_symmetry_2
_geom_bond_publ_flag
O2 H2 0.8400 . ?
O2 C14 1.418(2) . ?
O1 C8 1.362(2) . ?
O1 C7 1.445(2) . ?
O3 C23 1.362(2) . ?
O3 C22 1.444(2) . ?
O4 H4A 0.8400 . ?
O4 C29 1.413(2) . ?
C8 C15 1.394(2) . ?
C8 C9 1.403(3) . ?
C30 C23 1.395(2) . ?
C30 C29 1.526(2) . ?
C30 C27 1.394(2) . ?
C23 C24 1.402(2) . ?
C29 H29 1.0000 . ?
C29 C28 1.571(3) . ?
C15 C12 1.393(2) . ?
C15 C14 1.527(2) . ?
C9 H9 0.9500 . ?
C9 C10 1.386(3) . ?
C12 C11 1.386(3) . ?
C12 C13 1.516(3) . ?
C24 H24 0.9500 . ?
C24 C25 1.388(3) . ?
C14 H14 1.0000 . ?
C14 C13 1.577(2) . ?
C11 H11 0.9500 . ?
C11 C10 1.401(3) . ?
C27 C26 1.377(3) . ?
C27 C28 1.523(2) . ?
C6 C1 1.387(3) . ?
C6 C7 1.500(3) . ?
C6 C5 1.397(3) . ?
C25 H25 0.9500 . ?
C25 C26 1.401(3) . ?
C21 C22 1.498(3) . ?
C21 C16 1.393(3) . ?
C21 C20 1.391(3) . ?
C10 H10 0.9500 . ?
C26 H26 0.9500 . ?
C13 H13A 0.9900 . ?
C13 H13B 0.9900 . ?
C3 H3 0.9500 . ?
C3 C4 1.391(3) . ?
C3 C2 1.389(3) . ?
C1 H1 0.9500 . ?
C1 C2 1.385(3) . ?
C7 H7A 0.9900 . ?
C7 H7B 0.9900 . ?
C4 H4 0.9500 . ?
C4 C5 1.385(3) . ?
C5 H5 0.9500 . ?
C28 H28A 0.9900 . ?
C28 H28B 0.9900 . ?
C2 H2A 0.9500 . ?
C22 H22A 0.9900 . ?
C22 H22B 0.9900 . ?
C16 H16 0.9500 . ?
C16 C17 1.389(3) . ?
C20 H20 0.9500 . ?
C20 C19 1.391(3) . ?
C17 H17 0.9500 . ?
C17 C18 1.382(3) . ?
C18 H18 0.9500 . ?
C18 C19 1.385(3) . ?
C19 H19 0.9500 . ?

loop_
_geom_torsion_atom_site_label_1
_geom_torsion_atom_site_label_2
_geom_torsion_atom_site_label_3
_geom_torsion_atom_site_label_4
_geom_torsion
_geom_torsion_site_symmetry_1
_geom_torsion_site_symmetry_2
_geom_torsion_site_symmetry_3
_geom_torsion_site_symmetry_4
_geom_torsion_publ_flag
O2 C14 C13 C12 126.25(16) . . . . ?
O1 C8 C15 C12 -179.90(16) . . . . ?
O1 C8 C15 C14 -9.4(4) . . . . ?
O1 C8 C9 C10 179.29(16) . . . . ?
O3 C23 C24 C25 -179.15(16) . . . . ?
O4 C29 C28 C27 -124.33(16) . . . . ?
C8 O1 C7 C6 179.72(15) . . . . ?
C8 C15 C12 C11 0.5(3) . . . . ?
C8 C15 C12 C13 179.34(16) . . . . ?
C8 C15 C14 O2 64.1(3) . . . . ?
C8 C15 C14 C13 -176.3(3) . . . . ?
C8 C9 C10 C11 0.7(3) . . . . ?
C30 C23 C24 C25 1.2(3) . . . . ?
C30 C29 C28 C27 -3.05(13) . . . . ?
C30 C27 C26 C25 2.2(3) . . . . ?
C30 C27 C28 C29 3.34(14) . . . . ?
C23 O3 C22 C21 177.47(15) . . . . ?
C23 C30 C29 O4 -62.8(3) . . . . ?
C23 C30 C29 C28 177.9(3) . . . . ?
C23 C30 C27 C26 -1.8(3) . . . . ?
C23 C30 C27 C28 -179.88(17) . . . . ?
C23 C24 C25 C26 -0.7(3) . . . . ?
C29 C30 C23 O3 6.7(4) . . . . ?
C29 C30 C23 C24 -173.6(2) . . . . ?
C29 C30 C27 C26 174.63(18) . . . . ?
C29 C30 C27 C28 -3.44(14) . . . . ?
C15 C8 C9 C10 -0.9(3) . . . . ?
C15 C12 C11 C10 -0.8(3) . . . . ?
C15 C12 C13 C14 -4.47(14) . . . . ?
C15 C14 C13 C12 4.08(12) . . . . ?
C9 C8 C15 C12 0.3(2) . . . . ?
C9 C8 C15 C14 170.8(2) . . . . ?
C12 C15 C14 O2 -124.09(16) . . . . ?
C12 C15 C14 C13 -4.43(13) . . . . ?
C12 C11 C10 C9 0.2(3) . . . . ?
C24 C25 C26 C27 -1.0(3) . . . . ?
C14 C15 C12 C11 -174.20(17) . . . . ?
C14 C15 C12 C13 4.61(14) . . . . ?
C11 C12 C13 C14 173.9(3) . . . . ?
C27 C30 C23 O3 -179.61(16) . . . . ?
C27 C30 C23 C24 0.0(3) . . . . ?
C27 C30 C29 O4 122.70(17) . . . . ?
C27 C30 C29 C28 3.33(14) . . . . ?
C6 C1 C2 C3 0.4(3) . . . . ?
C21 C16 C17 C18 -0.6(3) . . . . ?
C21 C20 C19 C18 -0.4(3) . . . . ?
C26 C27 C28 C29 -174.0(3) . . . . ?
C13 C12 C11 C10 -178.8(2) . . . . ?
C3 C4 C5 C6 -0.6(3) . . . . ?
C1 C6 C7 O1 -91.3(2) . . . . ?
C1 C6 C5 C4 0.7(3) . . . . ?
C7 O1 C8 C15 -0.9(3) . . . . ?
C7 O1 C8 C9 178.88(16) . . . . ?
C7 C6 C1 C2 178.97(17) . . . . ?
C7 C6 C5 C4 -178.86(17) . . . . ?
C4 C3 C2 C1 -0.2(3) . . . . ?
C5 C6 C1 C2 -0.6(3) . . . . ?
C5 C6 C7 O1 88.3(2) . . . . ?
C28 C27 C26 C25 179.0(2) . . . . ?
C2 C3 C4 C5 0.3(3) . . . . ?
C22 O3 C23 C30 -2.0(3) . . . . ?
C22 O3 C23 C24 178.32(16) . . . . ?
C22 C21 C16 C17 -179.43(18) . . . . ?
C22 C21 C20 C19 179.90(18) . . . . ?
C16 C21 C22 O3 94.5(2) . . . . ?
C16 C21 C20 C19 -0.4(3) . . . . ?
C16 C17 C18 C19 -0.2(3) . . . . ?
C20 C21 C22 O3 -85.8(2) . . . . ?
C20 C21 C16 C17 0.8(3) . . . . ?
C17 C18 C19 C20 0.6(3) . . . . ?
